data_7227373
loop_
_publ_author_name
'Suresh, Kuthuru'
'Khandavilli, U. B. Rao'
'Gunnam, Anilkumar'
'Nangia, Ashwini'

_publ_section_title
;
 Polymorphism, isostructurality and physicochemical properties of
 glibenclamide salts
;
_journal_issue 6
_journal_name_full CrystEngComm
_journal_page_first 918
_journal_paper_doi 10.1039/C6CE02295B
_journal_volume 19
_journal_year 2017
_chemical_formula_moiety 'C23 H27 Cl N3 Na O5 S'
_chemical_formula_sum 'C23 H27 Cl N3 Na O5 S'
_chemical_formula_weight 515.97
_chemical_melting_point 528
_chemical_name_common 'Glibenclamidesodium salt'
_chemical_name_systematic
; 
 5-chloro-N-(4-[N-(cyclohexylcarbamoyl)sulfamoyl]phenethyl)-2-methoxybenzamide-sodium
;
_space_group_crystal_system monoclinic
_space_group_IT_number 4
_space_group_name_Hall 'P 2yb'
_space_group_name_H-M_alt 'P 1 21 1'
_symmetry_space_group_name_Hall 'P 2yb'
_symmetry_space_group_name_H-M 'P 1 21 1'
_atom_sites_solution_hydrogens geom
_audit_creation_method SHELXL-2014/7
_audit_update_record
;
2016-11-01 deposited with the CCDC.
2017-01-04 downloaded from the CCDC.
;
_cell_angle_alpha 90
_cell_angle_beta 91.164(9)
_cell_angle_gamma 90
_cell_formula_units_Z 2
_cell_length_a 10.9425(10)
_cell_length_b 10.1583(7)
_cell_length_c 11.5023(11)
_cell_measurement_reflns_used 2241
_cell_measurement_temperature 298(2)
_cell_measurement_theta_max 70.8660
_cell_measurement_theta_min 5.6030
_cell_volume 1278.30(19)
_computing_cell_refinement
;
CrysAlisPro, Oxford Diffraction Ltd.,
Version 1.171.33.55 (release 05-01-2010 CrysAlis171 .NET)
(compiled Jan  5 2010,16:28:46)
;
_computing_data_collection
;
CrysAlisPro, Oxford Diffraction Ltd.,
Version 1.171.33.55 (release 05-01-2010 CrysAlis171 .NET)
(compiled Jan  5 2010,16:28:46)
;
_computing_data_reduction
;
CrysAlisPro, Oxford Diffraction Ltd.,
Version 1.171.33.55 (release 05-01-2010 CrysAlis171 .NET)
(compiled Jan  5 2010,16:28:46)
;
_computing_structure_refinement 'SHELXL-2014/7 (Sheldrick, 2014)'
_diffrn_ambient_temperature 298(2)
_diffrn_measured_fraction_theta_full 1.000
_diffrn_measured_fraction_theta_max 0.979
_diffrn_measurement_device_type multi-scan
_diffrn_measurement_method 'not measured'
_diffrn_radiation_type CuK\a
_diffrn_radiation_wavelength 1.54184
_diffrn_reflns_av_R_equivalents 0.0518
_diffrn_reflns_av_unetI/netI 0.0684
_diffrn_reflns_Laue_measured_fraction_full 1.000
_diffrn_reflns_Laue_measured_fraction_max 0.979
_diffrn_reflns_limit_h_max 13
_diffrn_reflns_limit_h_min -13
_diffrn_reflns_limit_k_max 10
_diffrn_reflns_limit_k_min -12
_diffrn_reflns_limit_l_max 14
_diffrn_reflns_limit_l_min -12
_diffrn_reflns_number 10750
_diffrn_reflns_point_group_measured_fraction_full 0.817
_diffrn_reflns_point_group_measured_fraction_max 0.789
_diffrn_reflns_theta_full 67.684
_diffrn_reflns_theta_max 72.678
_diffrn_reflns_theta_min 3.844
_exptl_absorpt_coefficient_mu 2.578
_exptl_absorpt_correction_T_max 1.00000
_exptl_absorpt_correction_T_min 0.55841
_exptl_absorpt_correction_type multi-scan
_exptl_absorpt_process_details
;
CrysAlisPro, Oxford Diffraction Ltd.,
Version 1.171.33.55 (release 05-01-2010 CrysAlis171 .NET)
(compiled Jan  5 2010,16:28:46)
Empirical absorption correction using spherical harmonics,
 implemented in SCALE3 ABSPACK scaling algorithm.
;
_exptl_crystal_colour colorless
_exptl_crystal_density_diffrn 1.341
_exptl_crystal_description block
_exptl_crystal_F_000 540
_exptl_crystal_preparation ', Pharmaceutical'
_exptl_crystal_recrystallization_method 'Re-crystallisation from solvent: Ethanol'
_exptl_crystal_size_max 0.36
_exptl_crystal_size_mid 0.24
_exptl_crystal_size_min 0.12
_refine_diff_density_max 0.314
_refine_diff_density_min -0.298
_refine_diff_density_rms 0.056
_refine_ls_abs_structure_details
;
 Flack x determined using 708 quotients [(I+)-(I-)]/[(I+)+(I-)]
 (Parsons, Flack and Wagner, Acta Cryst. B69 (2013) 249-259).
;
_refine_ls_abs_structure_Flack -0.003(19)
_refine_ls_extinction_method none
_refine_ls_goodness_of_fit_ref 1.069
_refine_ls_hydrogen_treatment constr
_refine_ls_matrix_type full
_refine_ls_number_parameters 308
_refine_ls_number_reflns 4011
_refine_ls_number_restraints 2
_refine_ls_restrained_S_all 1.071
_refine_ls_R_factor_all 0.0867
_refine_ls_R_factor_gt 0.0617
_refine_ls_shift/su_max 0.000
_refine_ls_shift/su_mean 0.000
_refine_ls_structure_factor_coef Fsqd
_refine_ls_weighting_details 'w=1/[\s^2^(Fo^2^)+(0.0653P)^2^+0.3360P] where P=(Fo^2^+2Fc^2^)/3'
_refine_ls_weighting_scheme calc
_refine_ls_wR_factor_gt 0.1366
_refine_ls_wR_factor_ref 0.1569
_reflns_Friedel_coverage 0.520
_reflns_Friedel_fraction_full 0.611
_reflns_Friedel_fraction_max 0.574
_reflns_number_gt 2956
_reflns_number_total 4011
_reflns_threshold_expression 'I > 2\s(I)'
_cod_data_source_file c6ce02295b2.cif
_cod_data_source_block GBA-Na-Form-I
_cod_depositor_comments
;
The following automatic conversions were performed:

'_chemical_melting_point' value '528K' was changed to '528' - the
value should be numeric and without a unit designator.

Automatic conversion script
Id: cif_fix_values 4268 2015-11-12 08:31:59Z antanas 

 Adding full bibliography for 7227370--7227375.cif.
;
_cod_original_cell_volume 1278.31(19)
_cod_database_code 7227373
_shelx_shelxl_version_number 2014/7
_shelx_space_group_comment
;
The symmetry employed for this shelxl refinement is uniquely defined
by the following loop, which should always be used as a source of
symmetry information in preference to the above space-group names.
They are only intended as comments.
;

loop_
_space_group_symop_operation_xyz
'x, y, z'
'-x, y+1/2, -z'

loop_
_atom_site_label
_atom_site_type_symbol
_atom_site_fract_x
_atom_site_fract_y
_atom_site_fract_z
_atom_site_U_iso_or_equiv
_atom_site_adp_type
_atom_site_occupancy
_atom_site_site_symmetry_order
_atom_site_calc_flag
_atom_site_refinement_flags_posn
_atom_site_refinement_flags_adp
S1 S 0.44372(14) 0.29430(15) 0.40370(13) 0.0417(4) Uani 1 1 d . .
Na1 Na 0.4103(2) 0.5937(2) 0.3994(2) 0.0487(6) Uani 1 1 d . .
O4 O 0.5437(4) 0.2019(4) 0.4218(4) 0.0474(11) Uani 1 1 d . .
O5 O 0.4341(4) 0.2272(4) 0.6537(4) 0.0497(12) Uani 1 1 d . .
O3 O 0.4540(4) 0.3802(4) 0.3043(4) 0.0532(12) Uani 1 1 d . .
C16 C 0.4232(6) 0.3414(6) 0.6230(6) 0.0436(16) Uani 1 1 d . .
N2 N 0.4226(5) 0.3887(5) 0.5093(5) 0.0434(13) Uani 1 1 d . .
C13 C 0.3107(6) 0.1984(6) 0.3789(5) 0.0420(15) Uani 1 1 d . .
N3 N 0.4048(6) 0.4402(6) 0.6983(5) 0.0567(15) Uani 1 1 d . .
H3A H 0.3859 0.5162 0.6703 0.068 Uiso 1 1 calc R U
C11 C 0.1974(7) -0.0009(7) 0.3918(7) 0.0590(19) Uani 1 1 d . .
H11 H 0.1951 -0.0895 0.4117 0.071 Uiso 1 1 calc R U
O2 O 0.1400(5) -0.0028(6) 0.6810(5) 0.0745(17) Uani 1 1 d . .
Cl1 Cl -0.0801(4) 0.3245(6) 1.0378(4) 0.195(2) Uani 1 1 d . .
O1 O -0.2123(5) 0.1384(6) 0.6381(5) 0.0750(17) Uani 1 1 d . .
C3 C -0.0269(6) 0.1231(7) 0.7455(7) 0.0560(18) Uani 1 1 d . .
C7 C -0.1057(6) 0.1009(7) 0.6398(7) 0.0571(19) Uani 1 1 d . .
C15 C 0.0994(7) 0.1898(9) 0.3176(7) 0.071(2) Uani 1 1 d . .
H15 H 0.0300 0.2317 0.2876 0.085 Uiso 1 1 calc R U
C12 C 0.3061(6) 0.0681(7) 0.4061(6) 0.0513(17) Uani 1 1 d . .
H12 H 0.3758 0.0253 0.4343 0.062 Uiso 1 1 calc R U
N1 N -0.0548(6) 0.0497(8) 0.5473(6) 0.073(2) Uani 1 1 d . .
H1A H 0.0189 0.0210 0.5540 0.088 Uiso 1 1 calc R U
C10 C 0.0920(6) 0.0593(8) 0.3484(6) 0.057(2) Uani 1 1 d . .
C9 C -0.0283(7) -0.0129(9) 0.3439(8) 0.074(3) Uani 1 1 d . .
H9A H -0.0140 -0.1059 0.3573 0.088 Uiso 1 1 calc R U
H9B H -0.0654 -0.0030 0.2671 0.088 Uiso 1 1 calc R U
C17 C 0.4146(7) 0.4272(7) 0.8244(6) 0.0560(19) Uani 1 1 d . .
H17 H 0.3956 0.3356 0.8438 0.067 Uiso 1 1 calc R U
C14 C 0.2075(7) 0.2610(7) 0.3298(7) 0.061(2) Uani 1 1 d . .
H14 H 0.2113 0.3483 0.3058 0.073 Uiso 1 1 calc R U
C4 C 0.0927(7) 0.0776(8) 0.7639(7) 0.061(2) Uani 1 1 d . .
C2 C -0.0771(8) 0.1997(9) 0.8318(8) 0.074(2) Uani 1 1 d . .
H2 H -0.1567 0.2308 0.8229 0.089 Uiso 1 1 calc R U
C1 C -0.0106(12) 0.2300(12) 0.9301(10) 0.106(4) Uani 1 1 d . .
C5 C 0.1595(9) 0.1163(10) 0.8623(9) 0.086(3) Uani 1 1 d . .
H5 H 0.2408 0.0908 0.8710 0.103 Uiso 1 1 calc R U
C23 C 0.2617(7) -0.0540(10) 0.6982(8) 0.080(3) Uani 1 1 d . .
H23A H 0.2808 -0.1120 0.6352 0.120 Uiso 1 1 calc R U
H23B H 0.2664 -0.1017 0.7702 0.120 Uiso 1 1 calc R U
H23C H 0.3191 0.0174 0.7006 0.120 Uiso 1 1 calc R U
C6 C 0.1068(10) 0.1916(12) 0.9468(11) 0.111(4) Uani 1 1 d . .
H6 H 0.1507 0.2155 1.0136 0.134 Uiso 1 1 calc R U
C20 C 0.4834(18) 0.5419(11) 1.0401(10) 0.144(7) Uani 1 1 d D .
H20A H 0.5049 0.6217 0.9990 0.172 Uiso 1 1 calc R U
H20B H 0.5008 0.5554 1.1222 0.172 Uiso 1 1 calc R U
C19 C 0.5564(14) 0.4321(19) 0.9977(12) 0.186(8) Uani 1 1 d D .
H19B H 0.5239 0.3479 1.0222 0.223 Uiso 1 1 calc R U
H19A H 0.6413 0.4392 1.0229 0.223 Uiso 1 1 calc R U
C18 C 0.5406(11) 0.453(2) 0.8628(9) 0.201(10) Uani 1 1 d . .
H18A H 0.5626 0.5423 0.8431 0.242 Uiso 1 1 calc R U
H18B H 0.5952 0.3937 0.8226 0.242 Uiso 1 1 calc R U
C21 C 0.3431(15) 0.512(2) 1.0207(11) 0.213(11) Uani 1 1 d . .
H21A H 0.2934 0.5813 1.0539 0.256 Uiso 1 1 calc R U
H21B H 0.3210 0.4286 1.0550 0.256 Uiso 1 1 calc R U
C22 C 0.3265(13) 0.508(2) 0.8781(9) 0.211(11) Uani 1 1 d . .
H22B H 0.2454 0.4757 0.8582 0.253 Uiso 1 1 calc R U
H22A H 0.3332 0.5970 0.8479 0.253 Uiso 1 1 calc R U
C8 C -0.1163(7) 0.0392(11) 0.4350(8) 0.081(3) Uani 1 1 d . .
H8A H -0.1468 0.1249 0.4113 0.098 Uiso 1 1 calc R U
H8B H -0.1855 -0.0200 0.4407 0.098 Uiso 1 1 calc R U

loop_
_atom_site_aniso_label
_atom_site_aniso_U_11
_atom_site_aniso_U_22
_atom_site_aniso_U_33
_atom_site_aniso_U_23
_atom_site_aniso_U_13
_atom_site_aniso_U_12
S1 0.0428(8) 0.0348(7) 0.0474(8) 0.0000(7) -0.0015(6) -0.0025(7)
Na1 0.0446(14) 0.0404(14) 0.0607(16) 0.0025(12) -0.0061(12) -0.0034(11)
O4 0.042(2) 0.041(2) 0.059(3) -0.004(2) -0.002(2) 0.002(2)
O5 0.059(3) 0.035(3) 0.055(3) 0.004(2) 0.005(2) 0.003(2)
O3 0.065(3) 0.047(3) 0.048(3) 0.006(2) 0.005(2) -0.004(2)
C16 0.044(4) 0.037(3) 0.050(4) 0.000(3) 0.000(3) 0.003(3)
N2 0.051(3) 0.035(3) 0.044(3) -0.001(2) 0.000(2) 0.001(2)
C13 0.042(4) 0.043(4) 0.041(3) -0.006(3) -0.002(3) -0.004(3)
N3 0.089(5) 0.038(3) 0.043(3) -0.004(3) -0.003(3) 0.009(3)
C11 0.057(5) 0.044(4) 0.076(5) -0.006(4) 0.003(4) -0.006(3)
O2 0.041(3) 0.093(4) 0.089(4) -0.009(3) -0.009(3) 0.015(3)
Cl1 0.197(4) 0.260(5) 0.127(3) -0.103(3) -0.041(3) 0.108(4)
O1 0.040(3) 0.084(4) 0.101(4) -0.014(3) -0.010(3) 0.006(3)
C3 0.045(4) 0.052(4) 0.071(5) 0.007(4) -0.003(3) -0.001(3)
C7 0.038(4) 0.045(4) 0.088(6) 0.000(4) -0.004(4) 0.001(3)
C15 0.044(4) 0.076(6) 0.091(7) -0.007(5) -0.018(4) 0.003(4)
C12 0.050(4) 0.045(4) 0.059(4) -0.002(3) 0.000(3) 0.000(3)
N1 0.042(4) 0.104(6) 0.072(5) -0.006(4) -0.008(3) 0.006(4)
C10 0.044(4) 0.069(5) 0.059(5) -0.020(4) -0.006(3) -0.009(4)
C9 0.044(5) 0.098(7) 0.079(6) -0.025(5) 0.000(4) -0.021(4)
C17 0.077(5) 0.049(4) 0.043(4) -0.002(3) 0.000(4) -0.006(4)
C14 0.060(5) 0.049(5) 0.072(5) 0.005(4) -0.016(4) 0.003(3)
C4 0.048(4) 0.063(5) 0.072(5) 0.003(4) -0.001(4) 0.005(4)
C2 0.057(5) 0.079(6) 0.086(6) -0.015(5) 0.005(4) 0.011(4)
C1 0.116(9) 0.107(8) 0.094(8) -0.034(6) -0.024(7) 0.027(7)
C5 0.072(6) 0.087(7) 0.097(7) 0.003(6) -0.029(5) 0.010(5)
C23 0.051(5) 0.095(6) 0.094(6) 0.012(6) -0.001(4) 0.022(5)
C6 0.096(8) 0.123(9) 0.114(9) -0.044(8) -0.038(7) 0.021(7)
C20 0.29(2) 0.061(7) 0.080(8) -0.011(6) -0.020(11) 0.036(10)
C19 0.212(19) 0.24(2) 0.108(11) 0.039(13) -0.083(12) -0.078(17)
C18 0.111(10) 0.43(3) 0.066(7) 0.048(13) -0.037(7) -0.099(14)
C21 0.204(16) 0.36(3) 0.075(8) 0.037(12) 0.044(9) 0.200(19)
C22 0.193(15) 0.38(3) 0.058(7) -0.016(11) 0.006(8) 0.186(18)
C8 0.047(5) 0.111(8) 0.086(6) -0.010(6) -0.013(4) -0.020(5)

loop_
_atom_type_symbol
_atom_type_description
_atom_type_scat_dispersion_real
_atom_type_scat_dispersion_imag
_atom_type_scat_source
C C 0.0181 0.0091 'International Tables Vol C Tables 4.2.6.8 and 6.1.1.4'
H H 0.0000 0.0000 'International Tables Vol C Tables 4.2.6.8 and 6.1.1.4'
N N 0.0311 0.0180 'International Tables Vol C Tables 4.2.6.8 and 6.1.1.4'
O O 0.0492 0.0322 'International Tables Vol C Tables 4.2.6.8 and 6.1.1.4'
Na Na 0.1353 0.1239 'International Tables Vol C Tables 4.2.6.8 and 6.1.1.4'
S S 0.3331 0.5567 'International Tables Vol C Tables 4.2.6.8 and 6.1.1.4'
Cl Cl 0.3639 0.7018 'International Tables Vol C Tables 4.2.6.8 and 6.1.1.4'

loop_
_geom_angle_atom_site_label_1
_geom_angle_atom_site_label_2
_geom_angle_atom_site_label_3
_geom_angle
_geom_angle_site_symmetry_1
_geom_angle_site_symmetry_3
O3 S1 O4 115.7(3) . .
O3 S1 N2 105.0(3) . .
O4 S1 N2 114.0(3) . .
O3 S1 C13 106.4(3) . .
O4 S1 C13 106.4(3) . .
N2 S1 C13 109.1(3) . .
O3 S1 Na1 53.0(2) . .
O4 S1 Na1 137.13(19) . .
N2 S1 Na1 52.1(2) . .
C13 S1 Na1 116.5(2) . .
O1 Na1 O5 123.6(2) 2_556 2_656
O1 Na1 O4 105.0(2) 2_556 2_656
O5 Na1 O4 79.02(17) 2_656 2_656
O1 Na1 N2 108.4(2) 2_556 .
O5 Na1 N2 128.0(2) 2_656 .
O4 Na1 N2 86.43(18) 2_656 .
O1 Na1 O3 106.6(2) 2_556 .
O5 Na1 O3 104.55(19) 2_656 .
O4 Na1 O3 138.29(18) 2_656 .
N2 Na1 O3 58.16(17) . .
O1 Na1 S1 108.53(17) 2_556 .
O5 Na1 S1 120.48(15) 2_656 .
O4 Na1 S1 114.95(14) 2_656 .
N2 Na1 S1 30.50(13) . .
O3 Na1 S1 27.74(11) . .
O1 Na1 C16 112.6(2) 2_556 2_656
O5 Na1 C16 18.86(17) 2_656 2_656
O4 Na1 C16 65.46(17) 2_656 2_656
N2 Na1 C16 134.83(19) . 2_656
O3 Na1 C16 123.41(19) . 2_656
S1 Na1 C16 137.06(15) . 2_656
S1 O4 Na1 124.6(3) . 2_646
C16 O5 Na1 124.1(5) . 2_646
S1 O3 Na1 99.2(2) . .
O5 C16 N3 122.7(7) . .
O5 C16 N2 126.8(6) . .
N3 C16 N2 110.5(6) . .
O5 C16 Na1 37.0(3) . 2_646
N3 C16 Na1 138.7(5) . 2_646
N2 C16 Na1 101.1(4) . 2_646
C16 N2 S1 121.2(4) . .
C16 N2 Na1 141.3(4) . .
S1 N2 Na1 97.4(3) . .
C12 C13 C14 119.9(6) . .
C12 C13 S1 122.2(5) . .
C14 C13 S1 117.9(5) . .
C16 N3 C17 124.4(6) . .
C12 C11 C10 121.6(7) . .
C4 O2 C23 118.9(6) . .
C7 O1 Na1 148.6(5) . 2_546
C2 C3 C4 117.4(7) . .
C2 C3 C7 116.0(7) . .
C4 C3 C7 126.5(7) . .
O1 C7 N1 121.8(7) . .
O1 C7 C3 119.9(7) . .
N1 C7 C3 118.1(6) . .
C10 C15 C14 122.0(7) . .
C13 C12 C11 120.0(7) . .
C7 N1 C8 123.6(7) . .
C15 C10 C11 117.7(7) . .
C15 C10 C9 121.1(7) . .
C11 C10 C9 121.1(7) . .
C10 C9 C8 111.7(7) . .
C22 C17 N3 110.1(7) . .
C22 C17 C18 114.2(12) . .
N3 C17 C18 109.6(7) . .
C15 C14 C13 118.7(7) . .
O2 C4 C5 122.5(7) . .
O2 C4 C3 117.3(7) . .
C5 C4 C3 120.2(8) . .
C1 C2 C3 120.5(9) . .
C6 C1 C2 122.7(11) . .
C6 C1 Cl1 118.8(9) . .
C2 C1 Cl1 118.5(9) . .
C6 C5 C4 120.8(9) . .
C1 C6 C5 118.1(10) . .
C19 C20 C21 110.2(12) . .
C20 C19 C18 100.3(13) . .
C17 C18 C19 111.1(10) . .
C20 C21 C22 103.5(11) . .
C17 C22 C21 112.7(9) . .
N1 C8 C9 110.4(7) . .

loop_
_geom_bond_atom_site_label_1
_geom_bond_atom_site_label_2
_geom_bond_distance
_geom_bond_site_symmetry_2
S1 O3 1.445(5) .
S1 O4 1.453(4) .
S1 N2 1.568(5) .
S1 C13 1.769(6) .
S1 Na1 3.064(3) .
Na1 O1 2.246(6) 2_556
Na1 O5 2.270(5) 2_656
Na1 O4 2.376(5) 2_656
Na1 N2 2.438(6) .
Na1 O3 2.481(5) .
Na1 C16 3.120(7) 2_656
O4 Na1 2.376(5) 2_646
O5 C16 1.218(7) .
O5 Na1 2.270(5) 2_646
C16 N3 1.344(8) .
C16 N2 1.393(8) .
C16 Na1 3.120(7) 2_646
C13 C12 1.362(9) .
C13 C14 1.405(9) .
N3 C17 1.458(8) .
C11 C12 1.387(10) .
C11 C10 1.389(10) .
O2 C4 1.365(9) .
O2 C23 1.440(8) .
Cl1 C1 1.753(11) .
O1 C7 1.227(8) .
O1 Na1 2.246(6) 2_546
C3 C2 1.383(11) .
C3 C4 1.400(9) .
C3 C7 1.493(10) .
C7 N1 1.318(10) .
C15 C10 1.375(11) .
C15 C14 1.391(10) .
N1 C8 1.448(10) .
C10 C9 1.507(9) .
C9 C8 1.531(12) .
C17 C22 1.419(13) .
C17 C18 1.462(12) .
C4 C5 1.392(11) .
C2 C1 1.367(13) .
C1 C6 1.353(14) .
C5 C6 1.372(13) .
C20 C19 1.461(17) .
C20 C21 1.58(2) .
C19 C18 1.571(16) .
C21 C22 1.647(15) .
